data_7236306
loop_
_publ_author_name
'Zhao, X. X.'
'Li, S. H.'
'Wang, Y.'
'Li, Y. C.'
'Zhao, F. Q.'
'Pang, S. P.'

_publ_section_title
;
 Design and synthesis of energetic materials towards high density and
 positive oxygen balance by N-dinitromethyl functionalization of
 nitroazoles
;
_journal_issue 15
_journal_name_full 'Journal of Materials Chemistry A'
_journal_page_first 5495
_journal_paper_doi 10.1039/C6TA01501H
_journal_volume 4
_journal_year 2016
_chemical_formula_moiety 'C4 H2 N5 O6, H4 N'
_chemical_formula_sum 'C4 H6 N6 O6'
_chemical_formula_weight 234.15
_space_group_crystal_system monoclinic
_space_group_IT_number 14
_space_group_name_Hall '-P 2ybc'
_space_group_name_H-M_alt 'P 1 21/c 1'
_atom_sites_solution_hydrogens geom
_atom_sites_solution_primary direct
_atom_sites_solution_secondary difmap
_audit_creation_date 2015-06-03
_audit_creation_method
;

  Olex2 1.1

  (compiled 2011.02.15 svn.r1672, GUI svn.r3494)

;
_audit_update_record
;
2015-12-14 deposited with the CCDC.
2016-03-11 downloaded from the CCDC.
;
_cell_angle_alpha 90.00
_cell_angle_beta 106.189(6)
_cell_angle_gamma 90.00
_cell_formula_units_Z 4
_cell_length_a 4.9037(3)
_cell_length_b 25.6452(14)
_cell_length_c 7.3737(4)
_cell_measurement_reflns_used 1006
_cell_measurement_temperature 101.7
_cell_measurement_theta_max 29.3693
_cell_measurement_theta_min 2.9784
_cell_volume 890.52(9)
_computing_cell_refinement
;

CrysAlisPro, Agilent Technologies,

Version 1.171.35.11 (release 16-05-2011 CrysAlis171 .NET)

(compiled May 16 2011,17:55:39)

;
_computing_data_collection
;

CrysAlisPro, Agilent Technologies,

Version 1.171.35.11 (release 16-05-2011 CrysAlis171 .NET)

(compiled May 16 2011,17:55:39)

;
_computing_data_reduction
;

CrysAlisPro, Agilent Technologies,

Version 1.171.35.11 (release 16-05-2011 CrysAlis171 .NET)

(compiled May 16 2011,17:55:39)

;
_computing_molecular_graphics
;

O. V. Dolomanov, L. J. Bourhis, R. J. Gildea, J. A. K. Howard and H. Puschmann,

OLEX2: a complete structure solution, refinement and analysis program.

J. Appl. Cryst. (2009). 42, 339-341.

;
_computing_publication_material
;

O. V. Dolomanov, L. J. Bourhis, R. J. Gildea, J. A. K. Howard and H. Puschmann,

OLEX2: a complete structure solution, refinement and analysis program.

J. Appl. Cryst. (2009). 42, 339-341.

;
_computing_structure_refinement 'SHELXL-97 (Sheldrick, 1997)'
_computing_structure_solution 'A short history of SHELX (Sheldrick, 2007)/Bruker'
_diffrn_ambient_temperature 101.7
_diffrn_detector_area_resol_mean 16.0971
_diffrn_measured_fraction_theta_full 0.999
_diffrn_measured_fraction_theta_max 0.999
_diffrn_measurement_details
;

#__ type_ start__ end____ width___ exp.time_

  1 omega   -4.00   84.00   1.0000    6.0000

omega____ theta____ kappa____ phi______ frames

    -       18.5772   77.0000 -120.0000 88

 

#__ type_ start__ end____ width___ exp.time_

  2 omega    3.00   30.00   1.0000    6.0000

omega____ theta____ kappa____ phi______ frames

    -       18.5772   77.0000   30.0000 27

 

#__ type_ start__ end____ width___ exp.time_

  3 omega   -6.00   83.00   1.0000    6.0000

omega____ theta____ kappa____ phi______ frames

    -       18.5772   77.0000  120.0000 89

 

#__ type_ start__ end____ width___ exp.time_

  4 omega   -8.00   18.00   1.0000    6.0000

omega____ theta____ kappa____ phi______ frames

    -       18.5772   77.0000    0.0000 26

;
_diffrn_measurement_device_type 'Xcalibur, Eos, Gemini'
_diffrn_measurement_method '\w scans'
_diffrn_orient_matrix_UB_11 -0.0483677000
_diffrn_orient_matrix_UB_12 0.0261735000
_diffrn_orient_matrix_UB_13 -0.0132092000
_diffrn_orient_matrix_UB_21 0.1001348000
_diffrn_orient_matrix_UB_22 0.0053157000
_diffrn_orient_matrix_UB_23 -0.0508943000
_diffrn_orient_matrix_UB_31 -0.1015835000
_diffrn_orient_matrix_UB_32 -0.0072152000
_diffrn_orient_matrix_UB_33 -0.0852349000
_diffrn_radiation_monochromator graphite
_diffrn_radiation_type 'Mo K\a'
_diffrn_radiation_wavelength 0.7107
_diffrn_reflns_av_R_equivalents 0.0335
_diffrn_reflns_av_unetI/netI 0.0495
_diffrn_reflns_limit_h_max 6
_diffrn_reflns_limit_h_min -5
_diffrn_reflns_limit_k_max 31
_diffrn_reflns_limit_k_min -22
_diffrn_reflns_limit_l_max 9
_diffrn_reflns_limit_l_min -6
_diffrn_reflns_number 4027
_diffrn_reflns_theta_full 25.99
_diffrn_reflns_theta_max 25.99
_diffrn_reflns_theta_min 2.98
_diffrn_source 'Enhance (Mo) X-ray Source'
_exptl_absorpt_coefficient_mu 0.163
_exptl_absorpt_correction_T_max 1.00000
_exptl_absorpt_correction_T_min 0.97918
_exptl_absorpt_correction_type multi-scan
_exptl_absorpt_process_details
;

CrysAlisPro, Agilent Technologies,

Version 1.171.35.11 (release 16-05-2011 CrysAlis171 .NET)

(compiled May 16 2011,17:55:39)

Empirical absorption correction using spherical harmonics,

 implemented in SCALE3 ABSPACK scaling algorithm.

;
_exptl_crystal_density_diffrn 1.746
_exptl_crystal_density_method 'not measured'
_exptl_crystal_description monoclinic
_exptl_crystal_F_000 480
_exptl_crystal_size_max 0.22
_exptl_crystal_size_mid 0.14
_exptl_crystal_size_min 0.05
_refine_diff_density_max 0.235
_refine_diff_density_min -0.259
_refine_diff_density_rms 0.055
_refine_ls_extinction_method none
_refine_ls_goodness_of_fit_ref 1.085
_refine_ls_hydrogen_treatment mixed
_refine_ls_matrix_type full
_refine_ls_number_parameters 145
_refine_ls_number_reflns 1732
_refine_ls_number_restraints 0
_refine_ls_restrained_S_all 1.085
_refine_ls_R_factor_all 0.0542
_refine_ls_R_factor_gt 0.0397
_refine_ls_shift/su_max 0.001
_refine_ls_shift/su_mean 0.000
_refine_ls_structure_factor_coef Fsqd
_refine_ls_weighting_details 'calc w=1/[\s^2^(Fo^2^)+(0.0302P)^2^+0.1607P] where P=(Fo^2^+2Fc^2^)/3'
_refine_ls_weighting_scheme calc
_refine_ls_wR_factor_gt 0.0807
_refine_ls_wR_factor_ref 0.0884
_reflns_number_gt 1377
_reflns_number_total 1732
_reflns_threshold_expression >2sigma(I)
_cod_data_source_file c6ta01501h2.cif
_cod_data_source_block exp_3286
_cod_original_cell_volume 890.53(9)
_cod_database_code 7236306
_reflns_odcompleteness_completeness 99.73
_reflns_odcompleteness_iscentric 1
_reflns_odcompleteness_theta 26.32

loop_
_space_group_symop_id
_space_group_symop_operation_xyz
1 'x, y, z'
2 '-x, y+1/2, -z+1/2'
3 '-x, -y, -z'
4 'x, -y-1/2, z-1/2'

loop_
_atom_site_label
_atom_site_type_symbol
_atom_site_fract_x
_atom_site_fract_y
_atom_site_fract_z
_atom_site_U_iso_or_equiv
_atom_site_adp_type
_atom_site_occupancy
_atom_site_symmetry_multiplicity
_atom_site_calc_flag
_atom_site_refinement_flags
O4 O 0.3515(3) 0.52274(5) 0.71443(17) 0.0164(3) Uani 1 1 d .
O5 O 0.7182(3) 0.57275(5) 0.58095(19) 0.0199(3) Uani 1 1 d .
O6 O 0.8567(3) 0.64737(6) 0.71534(19) 0.0229(4) Uani 1 1 d .
O2 O 1.0369(3) 0.72815(6) 1.47877(19) 0.0235(4) Uani 1 1 d .
O3 O 0.2680(3) 0.55634(6) 0.96587(18) 0.0199(3) Uani 1 1 d .
N5 N 0.7223(3) 0.60618(7) 0.7033(2) 0.0161(4) Uani 1 1 d .
N4 N 0.3948(3) 0.55841(6) 0.8402(2) 0.0144(4) Uani 1 1 d .
N3 N 1.0512(3) 0.68692(7) 1.3980(2) 0.0171(4) Uani 1 1 d .
N6 N 0.1522(3) 0.53940(6) 0.3116(2) 0.0152(4) Uani 1 1 d .
H6A H 0.0999 0.5716 0.2601 0.018 Uiso 1 1 d R
H6B H -0.0025 0.5179 0.2842 0.018 Uiso 1 1 d R
H6C H 0.2229 0.5425 0.4396 0.018 Uiso 1 1 d R
H6D H 0.2883 0.5257 0.2624 0.018 Uiso 1 1 d R
O1 O 1.2407(3) 0.65448(6) 1.45133(19) 0.0236(4) Uani 1 1 d .
N2 N 0.8441(3) 0.63318(6) 1.1329(2) 0.0157(4) Uani 1 1 d .
N1 N 0.6110(3) 0.63650(6) 0.9815(2) 0.0154(4) Uani 1 1 d .
C4 C 0.5705(4) 0.59895(8) 0.8393(3) 0.0142(4) Uani 1 1 d .
C3 C 0.4596(4) 0.68099(8) 0.9835(3) 0.0177(5) Uani 1 1 d .
H3 H 0.2942 0.6910 0.8933 0.021 Uiso 1 1 calc R
C1 C 0.8281(4) 0.67656(8) 1.2259(3) 0.0155(4) Uani 1 1 d .
C2 C 0.5951(4) 0.70812(8) 1.1418(3) 0.0183(5) Uani 1 1 d .
H2 H 0.5446 0.7399 1.1838 0.022 Uiso 1 1 calc R

loop_
_atom_site_aniso_label
_atom_site_aniso_U_11
_atom_site_aniso_U_22
_atom_site_aniso_U_33
_atom_site_aniso_U_23
_atom_site_aniso_U_13
_atom_site_aniso_U_12
O4 0.0189(7) 0.0149(7) 0.0146(7) -0.0037(6) 0.0033(6) -0.0008(6)
O5 0.0216(8) 0.0227(8) 0.0171(7) -0.0026(6) 0.0081(6) 0.0001(6)
O6 0.0217(8) 0.0238(9) 0.0221(8) 0.0025(6) 0.0041(6) -0.0104(7)
O2 0.0274(8) 0.0185(8) 0.0227(8) -0.0061(6) 0.0039(6) -0.0048(7)
O3 0.0225(8) 0.0237(8) 0.0168(7) 0.0009(6) 0.0110(6) -0.0002(6)
N5 0.0124(8) 0.0196(10) 0.0143(9) 0.0007(7) 0.0005(6) -0.0002(7)
N4 0.0134(8) 0.0163(9) 0.0126(8) 0.0012(7) 0.0023(6) 0.0018(7)
N3 0.0165(9) 0.0184(10) 0.0163(9) 0.0000(7) 0.0045(7) -0.0037(8)
N6 0.0163(8) 0.0157(9) 0.0133(8) 0.0010(7) 0.0037(6) -0.0004(7)
O1 0.0177(8) 0.0274(9) 0.0226(8) 0.0010(7) 0.0004(6) 0.0067(7)
N2 0.0141(8) 0.0185(9) 0.0130(8) 0.0002(7) 0.0014(6) -0.0001(7)
N1 0.0151(8) 0.0148(9) 0.0141(8) -0.0007(7) 0.0006(6) 0.0013(7)
C4 0.0148(9) 0.0133(11) 0.0140(10) -0.0010(8) 0.0032(7) -0.0014(8)
C3 0.0151(10) 0.0163(11) 0.0195(11) 0.0023(9) 0.0015(8) 0.0023(9)
C1 0.0140(10) 0.0171(11) 0.0151(10) -0.0013(8) 0.0037(8) -0.0023(8)
C2 0.0169(10) 0.0154(11) 0.0223(11) -0.0029(9) 0.0050(8) 0.0009(9)

loop_
_atom_type_symbol
_atom_type_description
_atom_type_scat_dispersion_real
_atom_type_scat_dispersion_imag
_atom_type_scat_source
C C 0.0033 0.0016 'International Tables Vol C Tables 4.2.6.8 and 6.1.1.4'
H H 0.0000 0.0000 'International Tables Vol C Tables 4.2.6.8 and 6.1.1.4'
N N 0.0061 0.0033 'International Tables Vol C Tables 4.2.6.8 and 6.1.1.4'
O O 0.0106 0.0060 'International Tables Vol C Tables 4.2.6.8 and 6.1.1.4'

loop_
_geom_angle_atom_site_label_1
_geom_angle_atom_site_label_2
_geom_angle_atom_site_label_3
_geom_angle
O5 N5 C4 121.23(16)
O6 N5 O5 122.90(17)
O6 N5 C4 115.86(16)
O4 N4 C4 121.60(16)
O3 N4 O4 119.36(16)
O3 N4 C4 119.03(16)
O2 N3 O1 124.74(16)
O2 N3 C1 116.87(16)
O1 N3 C1 118.39(16)
H6A N6 H6B 109.5
H6A N6 H6C 109.5
H6A N6 H6D 109.5
H6B N6 H6C 109.4
H6B N6 H6D 109.5
H6C N6 H6D 109.5
C1 N2 N1 102.44(15)
N2 N1 C4 118.98(16)
N2 N1 C3 112.29(15)
C3 N1 C4 128.40(16)
N4 C4 N5 124.46(17)
N4 C4 N1 118.94(17)
N1 C4 N5 116.60(17)
N1 C3 H3 126.3
C2 C3 N1 107.43(17)
C2 C3 H3 126.3
N2 C1 N3 117.97(17)
N2 C1 C2 114.69(17)
C2 C1 N3 127.33(18)
C3 C2 C1 103.14(17)
C3 C2 H2 128.4
C1 C2 H2 128.4

loop_
_geom_bond_atom_site_label_1
_geom_bond_atom_site_label_2
_geom_bond_distance
O4 N4 1.2778(19)
O5 N5 1.241(2)
O6 N5 1.235(2)
O2 N3 1.225(2)
O3 N4 1.252(2)
N5 C4 1.418(2)
N4 C4 1.351(2)
N3 O1 1.227(2)
N3 C1 1.450(2)
N6 H6A 0.9139
N6 H6B 0.9139
N6 H6C 0.9138
N6 H6D 0.9135
N2 N1 1.360(2)
N2 C1 1.320(2)
N1 C4 1.397(2)
N1 C3 1.364(2)
C3 H3 0.9300
C3 C2 1.363(3)
C1 C2 1.396(3)
C2 H2 0.9300

loop_
_geom_torsion_atom_site_label_1
_geom_torsion_atom_site_label_2
_geom_torsion_atom_site_label_3
_geom_torsion_atom_site_label_4
_geom_torsion
O4 N4 C4 N5 -0.2(3)
O4 N4 C4 N1 -179.48(15)
O5 N5 C4 N4 -5.3(3)
O5 N5 C4 N1 174.03(16)
O6 N5 C4 N4 174.79(16)
O6 N5 C4 N1 -5.9(2)
O2 N3 C1 N2 177.78(17)
O2 N3 C1 C2 -0.7(3)
O3 N4 C4 N5 -178.97(16)
O3 N4 C4 N1 1.7(3)
N3 C1 C2 C3 178.45(18)
O1 N3 C1 N2 -1.6(3)
O1 N3 C1 C2 179.93(18)
N2 N1 C4 N5 -81.5(2)
N2 N1 C4 N4 97.8(2)
N2 N1 C3 C2 -0.3(2)
N2 C1 C2 C3 -0.1(2)
N1 N2 C1 N3 -178.79(16)
N1 N2 C1 C2 -0.1(2)
N1 C3 C2 C1 0.3(2)
C4 N1 C3 C2 -173.48(19)
C3 N1 C4 N5 91.2(2)
C3 N1 C4 N4 -89.4(2)
C1 N2 N1 C4 174.11(17)
C1 N2 N1 C3 0.3(2)
